data_1543242
loop_
_publ_author_name
'Sk\'orka, \/Lukasz'
'Filapek, Micha\/l'
'Zur, Lidia'
'Ma\/lecki, Jan Grzegorz'
'Pisarski, Wojciech'
'Olejnik, Marian'
'Danikiewicz, Witold'
'Krompiec, Stanis\/law'

_publ_section_title
;
 Highly Phosphorescent Cyclometalated Iridium(III) Complexes for
 Optoelectronic Applications: Fine Tuning of the Emission Wavelength
 through Ancillary Ligands
;
_journal_issue 13
_journal_name_full 'The Journal of Physical Chemistry C'
_journal_page_first 7284
_journal_paper_doi 10.1021/acs.jpcc.6b01663
_journal_volume 120
_journal_year 2016
_chemical_formula_moiety 'C34 H22 Ir N6, F6 P, C H2 Cl2'
_chemical_formula_sum 'C35 H24 Cl2 F6 Ir N6 P'
_chemical_formula_weight 936.67
_chemical_name_systematic
; 
 ? 
;
_space_group_IT_number 14
_symmetry_cell_setting monoclinic
_symmetry_space_group_name_Hall '-P 2yn'
_symmetry_space_group_name_H-M 'P 1 21/n 1'
_atom_sites_solution_hydrogens geom
_atom_sites_solution_primary direct
_atom_sites_solution_secondary difmap
_audit_creation_method SHELXL-97
_cell_angle_alpha 90.00
_cell_angle_beta 105.858(6)
_cell_angle_gamma 90.00
_cell_formula_units_Z 4
_cell_length_a 12.2460(7)
_cell_length_b 13.3943(9)
_cell_length_c 22.4079(12)
_cell_measurement_reflns_used 8528
_cell_measurement_temperature 295.0(2)
_cell_measurement_theta_max 29.2890
_cell_measurement_theta_min 3.3205
_cell_volume 3535.6(4)
_computing_cell_refinement
;
CrysAlisPro, Agilent Technologies,
Version 1.171.35.21 (release 20-01-2012 CrysAlis171 .NET)
(compiled Jan 23 2012,18:06:46)
;
_computing_data_collection
;
CrysAlisPro, Agilent Technologies,
Version 1.171.35.21 (release 20-01-2012 CrysAlis171 .NET)
(compiled Jan 23 2012,18:06:46)
;
_computing_data_reduction
;
CrysAlisPro, Agilent Technologies,
Version 1.171.35.21 (release 20-01-2012 CrysAlis171 .NET)
(compiled Jan 23 2012,18:06:46)
;
_computing_structure_refinement 'SHELXL-97 (Sheldrick, 1997)'
_computing_structure_solution 'SHELXS-97 (Sheldrick, 1990)'
_diffrn_ambient_temperature 295.0(2)
_diffrn_detector_area_resol_mean 10.4015
_diffrn_measured_fraction_theta_full 0.995
_diffrn_measured_fraction_theta_max 0.995
_diffrn_measurement_device_type 'Xcalibur, Atlas, Gemini ultra'
_diffrn_measurement_method '\w scans'
_diffrn_radiation_monochromator graphite
_diffrn_radiation_source 'Enhance (Mo) X-ray Source'
_diffrn_radiation_type MoK\a
_diffrn_radiation_wavelength 0.71073
_diffrn_reflns_av_R_equivalents 0.0498
_diffrn_reflns_av_sigmaI/netI 0.0542
_diffrn_reflns_limit_h_max 14
_diffrn_reflns_limit_h_min -14
_diffrn_reflns_limit_k_max 13
_diffrn_reflns_limit_k_min -15
_diffrn_reflns_limit_l_max 24
_diffrn_reflns_limit_l_min -26
_diffrn_reflns_number 19576
_diffrn_reflns_theta_full 25.05
_diffrn_reflns_theta_max 25.05
_diffrn_reflns_theta_min 3.46
_exptl_absorpt_coefficient_mu 4.040
_exptl_absorpt_correction_T_max 1.00000
_exptl_absorpt_correction_T_min 0.66824
_exptl_absorpt_correction_type multi-scan
_exptl_absorpt_process_details
;
CrysAlisPro, Agilent Technologies,
Version 1.171.35.21 (release 20-01-2012 CrysAlis171 .NET)
(compiled Jan 23 2012,18:06:46)
Empirical absorption correction using spherical harmonics,
 implemented in SCALE3 ABSPACK scaling algorithm.
;
_exptl_crystal_colour red
_exptl_crystal_density_diffrn 1.760
_exptl_crystal_density_method 'not measured'
_exptl_crystal_description block
_exptl_crystal_F_000 1824
_exptl_crystal_size_max 0.23
_exptl_crystal_size_mid 0.10
_exptl_crystal_size_min 0.07
_refine_diff_density_max 1.284
_refine_diff_density_min -0.909
_refine_diff_density_rms 0.129
_refine_ls_extinction_method none
_refine_ls_goodness_of_fit_ref 1.073
_refine_ls_hydrogen_treatment constr
_refine_ls_matrix_type full
_refine_ls_number_parameters 460
_refine_ls_number_reflns 6239
_refine_ls_number_restraints 0
_refine_ls_restrained_S_all 1.073
_refine_ls_R_factor_all 0.0561
_refine_ls_R_factor_gt 0.0394
_refine_ls_shift/su_max 0.002
_refine_ls_shift/su_mean 0.000
_refine_ls_structure_factor_coef Fsqd
_refine_ls_weighting_details 'calc w=1/[\s^2^(Fo^2^)+(0.0551P)^2^+0.0000P] where P=(Fo^2^+2Fc^2^)/3'
_refine_ls_weighting_scheme calc
_refine_ls_wR_factor_gt 0.0951
_refine_ls_wR_factor_ref 0.1063
_reflns_number_gt 4963
_reflns_number_total 6239
_reflns_threshold_expression >2sigma(I)
_cod_data_source_file jp6b01663_si_003.cif
_cod_data_source_block ls180a
_cod_depositor_comments
;
The following automatic conversions were performed:
'_atom_site_symetry_multiplicity' tag replaced with
'_atom_site_symmetry_multiplicity' tag as specified in the
replacement file
'/usr/data/users/saulius/crontab/automatic-downloads/current/ACS/lib/lists/replacement-tags.lst'.

Automatic conversion script
Id: cif_correct_tags 4268 2015-11-12 08:31:59Z antanas 
;
_cod_original_sg_symbol_H-M 'P 21/n'
_cod_database_code 1543242

loop_
_symmetry_equiv_pos_as_xyz
'x, y, z'
'-x+1/2, y+1/2, -z+1/2'
'-x, -y, -z'
'x-1/2, -y-1/2, z-1/2'

loop_
_atom_site_label
_atom_site_type_symbol
_atom_site_fract_x
_atom_site_fract_y
_atom_site_fract_z
_atom_site_U_iso_or_equiv
_atom_site_adp_type
_atom_site_occupancy
_atom_site_symmetry_multiplicity
_atom_site_calc_flag
_atom_site_refinement_flags
Ir1 Ir 0.653683(15) 0.222810(17) 0.315508(8) 0.04128(11) Uani 1 1 d .
N1 N 0.7753(3) 0.1076(4) 0.34818(19) 0.0436(11) Uani 1 1 d .
N2 N 0.6101(3) 0.1646(4) 0.39546(19) 0.0459(11) Uani 1 1 d .
N3 N 0.7368(4) 0.3321(4) 0.37512(19) 0.0443(10) Uani 1 1 d .
N4 N 0.5609(4) 0.1287(4) 0.2499(2) 0.0505(12) Uani 1 1 d .
N5 N 1.0772(5) -0.1766(6) 0.4433(3) 0.093(2) Uani 1 1 d .
N6 N 0.5689(6) 0.0542(6) 0.6177(3) 0.102(2) Uani 1 1 d .
C1 C 0.7731(4) 0.0614(4) 0.4021(2) 0.0437(13) Uani 1 1 d .
C2 C 0.8490(5) -0.0126(5) 0.4275(3) 0.0515(15) Uani 1 1 d .
H2 H 0.8477 -0.0416 0.4650 0.062 Uiso 1 1 calc R
C3 C 0.9278(5) -0.0441(4) 0.3974(3) 0.0512(14) Uani 1 1 d .
C4 C 0.9262(5) 0.0002(5) 0.3408(3) 0.0553(15) Uani 1 1 d .
H4 H 0.9751 -0.0217 0.3183 0.066 Uiso 1 1 calc R
C5 C 0.8517(5) 0.0763(5) 0.3191(3) 0.0549(15) Uani 1 1 d .
H5 H 0.8539 0.1079 0.2824 0.066 Uiso 1 1 calc R
C6 C 1.0097(5) -0.1196(5) 0.4225(3) 0.0621(16) Uani 1 1 d .
C7 C 0.6837(4) 0.0983(4) 0.4302(2) 0.0437(13) Uani 1 1 d .
C8 C 0.6764(5) 0.0680(5) 0.4883(2) 0.0515(14) Uani 1 1 d .
H8 H 0.7271 0.0219 0.5118 0.062 Uiso 1 1 calc R
C9 C 0.5898(5) 0.1096(6) 0.5099(3) 0.0594(17) Uani 1 1 d .
C10 C 0.5140(5) 0.1738(6) 0.4745(3) 0.0630(17) Uani 1 1 d .
H10 H 0.4547 0.1991 0.4884 0.076 Uiso 1 1 calc R
C11 C 0.5261(5) 0.2008(5) 0.4180(3) 0.0569(16) Uani 1 1 d .
H11 H 0.4746 0.2458 0.3940 0.068 Uiso 1 1 calc R
C12 C 0.5813(6) 0.0783(7) 0.5716(3) 0.076(2) Uani 1 1 d .
C13 C 0.5798(5) 0.1342(5) 0.1929(3) 0.0541(15) Uani 1 1 d .
C14 C 0.5214(6) 0.0733(6) 0.1454(3) 0.078(2) Uani 1 1 d .
H14 H 0.5342 0.0782 0.1065 0.093 Uiso 1 1 calc R
C15 C 0.4428(7) 0.0039(7) 0.1555(4) 0.092(2) Uani 1 1 d .
H15 H 0.4034 -0.0379 0.1237 0.111 Uiso 1 1 calc R
C16 C 0.4253(6) -0.0010(6) 0.2128(4) 0.080(2) Uani 1 1 d .
H16 H 0.3742 -0.0470 0.2208 0.095 Uiso 1 1 calc R
C17 C 0.4833(5) 0.0621(6) 0.2587(3) 0.0655(18) Uani 1 1 d .
H17 H 0.4688 0.0592 0.2973 0.079 Uiso 1 1 calc R
C18 C 0.6656(5) 0.2078(5) 0.1885(2) 0.0489(14) Uani 1 1 d .
C19 C 0.7051(6) 0.2209(5) 0.1361(3) 0.0590(17) Uani 1 1 d .
H19 H 0.6713 0.1860 0.0998 0.071 Uiso 1 1 calc R
C20 C 0.7932(6) 0.2844(5) 0.1378(3) 0.069(2) Uani 1 1 d .
H20 H 0.8202 0.2921 0.1031 0.082 Uiso 1 1 calc R
C21 C 0.8419(5) 0.3374(6) 0.1914(3) 0.0662(19) Uani 1 1 d .
H21 H 0.9024 0.3802 0.1928 0.079 Uiso 1 1 calc R
C22 C 0.8015(5) 0.3276(5) 0.2432(3) 0.0556(15) Uani 1 1 d .
H22 H 0.8341 0.3654 0.2783 0.067 Uiso 1 1 calc R
C23 C 0.7135(5) 0.2627(4) 0.2437(2) 0.0414(12) Uani 1 1 d .
C24 C 0.6779(5) 0.4194(5) 0.3739(3) 0.0528(15) Uani 1 1 d .
C25 C 0.7221(7) 0.4919(5) 0.4183(3) 0.0714(19) Uani 1 1 d .
H25 H 0.6824 0.5512 0.4180 0.086 Uiso 1 1 calc R
C26 C 0.8232(7) 0.4775(6) 0.4627(3) 0.077(2) Uani 1 1 d .
H26 H 0.8515 0.5257 0.4928 0.092 Uiso 1 1 calc R
C27 C 0.8808(6) 0.3912(6) 0.4615(3) 0.0654(17) Uani 1 1 d .
H27 H 0.9502 0.3804 0.4905 0.079 Uiso 1 1 calc R
C28 C 0.8369(5) 0.3200(5) 0.4174(3) 0.0545(15) Uani 1 1 d .
H28 H 0.8778 0.2616 0.4169 0.065 Uiso 1 1 calc R
C29 C 0.5696(5) 0.4228(5) 0.3254(3) 0.0582(16) Uani 1 1 d .
C30 C 0.5031(6) 0.5085(6) 0.3134(4) 0.082(2) Uani 1 1 d .
H30 H 0.5272 0.5676 0.3347 0.098 Uiso 1 1 calc R
C31 C 0.3998(7) 0.5031(8) 0.2687(4) 0.093(3) Uani 1 1 d .
H31 H 0.3536 0.5594 0.2603 0.111 Uiso 1 1 calc R
C32 C 0.3640(6) 0.4165(8) 0.2363(4) 0.088(3) Uani 1 1 d .
H32 H 0.2936 0.4143 0.2070 0.105 Uiso 1 1 calc R
C33 C 0.4323(5) 0.3325(6) 0.2472(3) 0.0645(18) Uani 1 1 d .
H33 H 0.4083 0.2747 0.2244 0.077 Uiso 1 1 calc R
C34 C 0.5380(4) 0.3335(5) 0.2926(2) 0.0481(14) Uani 1 1 d .
P1 P 0.83112(16) 0.78460(15) 0.57604(9) 0.0677(5) Uani 1 1 d .
F1 F 0.8611(7) 0.6902(6) 0.5468(4) 0.170(3) Uani 1 1 d .
F2 F 0.8070(8) 0.8848(7) 0.6043(4) 0.219(4) Uani 1 1 d .
F3 F 0.9238(5) 0.8404(6) 0.5519(3) 0.147(3) Uani 1 1 d .
F4 F 0.7396(4) 0.8167(5) 0.5145(2) 0.1188(19) Uani 1 1 d .
F5 F 0.7408(6) 0.7319(7) 0.5989(4) 0.183(4) Uani 1 1 d .
F6 F 0.9259(6) 0.7602(6) 0.6373(3) 0.148(3) Uani 1 1 d .
Cl1 Cl 0.6728(15) 0.2981(11) 0.6302(11) 0.73(2) Uani 1 1 d .
C35 C 0.685(2) 0.410(5) 0.5702(8) 0.73(3) Uani 1 1 d .
H35A H 0.7161 0.4702 0.5926 0.877 Uiso 1 1 calc R
H35B H 0.7329 0.3901 0.5441 0.877 Uiso 1 1 calc R
Cl2 Cl 0.548(2) 0.4281(12) 0.5272(13) 0.862(13) Uani 1 1 d .

loop_
_atom_site_aniso_label
_atom_site_aniso_U_11
_atom_site_aniso_U_22
_atom_site_aniso_U_33
_atom_site_aniso_U_23
_atom_site_aniso_U_13
_atom_site_aniso_U_12
Ir1 0.04127(16) 0.04935(18) 0.03284(14) 0.00502(9) 0.00950(10) 0.00176(9)
N1 0.044(2) 0.047(3) 0.038(2) 0.001(2) 0.008(2) 0.005(2)
N2 0.043(2) 0.056(3) 0.040(2) 0.003(2) 0.013(2) 0.000(2)
N3 0.050(3) 0.047(3) 0.036(2) 0.002(2) 0.011(2) -0.001(2)
N4 0.049(3) 0.058(3) 0.043(3) 0.005(2) 0.010(2) -0.004(2)
N5 0.070(4) 0.094(5) 0.106(5) 0.016(4) 0.011(4) 0.020(4)
N6 0.120(5) 0.138(7) 0.058(4) 0.014(4) 0.038(4) -0.013(5)
C1 0.044(3) 0.049(4) 0.035(3) 0.004(3) 0.007(2) -0.003(3)
C2 0.050(3) 0.062(4) 0.038(3) 0.003(3) 0.005(3) -0.005(3)
C3 0.047(3) 0.048(4) 0.052(3) 0.001(3) 0.003(3) -0.001(3)
C4 0.056(3) 0.059(4) 0.053(3) -0.002(3) 0.018(3) 0.007(3)
C5 0.059(3) 0.065(4) 0.043(3) 0.001(3) 0.019(3) 0.005(3)
C6 0.060(4) 0.058(4) 0.065(4) 0.002(3) 0.011(3) 0.010(3)
C7 0.042(3) 0.052(4) 0.036(3) 0.002(3) 0.008(2) -0.001(3)
C8 0.052(3) 0.063(4) 0.040(3) 0.006(3) 0.013(3) -0.005(3)
C9 0.059(4) 0.086(5) 0.038(3) 0.009(3) 0.021(3) -0.013(4)
C10 0.055(4) 0.086(5) 0.056(4) 0.006(4) 0.029(3) 0.000(4)
C11 0.045(3) 0.081(5) 0.047(3) 0.015(3) 0.016(3) 0.010(3)
C12 0.063(4) 0.120(7) 0.049(4) 0.007(4) 0.020(3) -0.004(4)
C13 0.062(4) 0.055(4) 0.041(3) 0.000(3) 0.007(3) 0.003(3)
C14 0.083(5) 0.089(6) 0.057(4) -0.013(4) 0.012(4) -0.024(4)
C15 0.102(6) 0.089(6) 0.075(5) -0.022(5) 0.007(5) -0.024(5)
C16 0.081(5) 0.075(5) 0.075(5) 0.001(4) 0.008(4) -0.026(4)
C17 0.067(4) 0.071(5) 0.057(4) 0.009(4) 0.014(3) -0.014(4)
C18 0.058(3) 0.057(4) 0.031(3) 0.007(3) 0.010(3) 0.005(3)
C19 0.081(5) 0.062(4) 0.037(3) 0.005(3) 0.019(3) 0.012(3)
C20 0.082(5) 0.075(5) 0.060(4) 0.017(4) 0.038(4) 0.011(4)
C21 0.076(5) 0.068(5) 0.064(4) 0.009(4) 0.036(4) -0.004(3)
C22 0.060(4) 0.056(4) 0.050(3) 0.000(3) 0.014(3) -0.007(3)
C23 0.052(3) 0.038(3) 0.034(3) 0.009(2) 0.010(2) 0.003(3)
C24 0.058(3) 0.056(4) 0.049(3) 0.006(3) 0.021(3) 0.009(3)
C25 0.095(5) 0.055(4) 0.073(5) -0.010(4) 0.036(4) -0.002(4)
C26 0.096(5) 0.072(5) 0.063(4) -0.016(4) 0.023(4) -0.019(4)
C27 0.073(4) 0.064(5) 0.051(4) 0.003(3) 0.005(3) -0.001(4)
C28 0.054(3) 0.060(4) 0.044(3) -0.001(3) 0.004(3) -0.005(3)
C29 0.058(4) 0.067(4) 0.054(3) 0.016(3) 0.023(3) 0.020(3)
C30 0.091(5) 0.080(6) 0.081(5) 0.006(4) 0.032(4) 0.031(4)
C31 0.080(5) 0.112(8) 0.088(6) 0.024(6) 0.025(5) 0.055(5)
C32 0.054(4) 0.134(8) 0.073(5) 0.030(5) 0.015(4) 0.029(5)
C33 0.050(3) 0.086(5) 0.057(4) 0.020(4) 0.013(3) 0.013(4)
C34 0.047(3) 0.061(4) 0.038(3) 0.011(3) 0.014(2) 0.010(3)
P1 0.0629(11) 0.0743(14) 0.0643(11) 0.0127(9) 0.0148(9) 0.0120(9)
F1 0.211(7) 0.115(5) 0.180(7) -0.045(5) 0.048(6) 0.042(5)
F2 0.285(10) 0.185(8) 0.158(6) -0.047(6) 0.011(7) 0.106(8)
F3 0.105(4) 0.181(7) 0.141(5) 0.070(5) 0.012(3) -0.037(4)
F4 0.082(3) 0.184(6) 0.081(3) 0.035(4) 0.007(2) 0.008(3)
F5 0.107(5) 0.282(11) 0.161(6) 0.106(7) 0.041(4) -0.023(5)
F6 0.125(5) 0.196(7) 0.097(4) 0.056(4) -0.014(4) 0.003(4)
Cl1 0.53(2) 0.372(17) 0.99(4) -0.37(2) -0.27(3) 0.198(16)
C35 0.306(16) 1.76(8) 0.111(12) 0.05(4) 0.035(16) -0.610
Cl2 1.21(3) 0.554(18) 1.25(4) -0.621(18) 1.07(3) -0.553

loop_
_atom_type_symbol
_atom_type_description
_atom_type_scat_dispersion_real
_atom_type_scat_dispersion_imag
_atom_type_scat_source
C C 0.0033 0.0016 'International Tables Vol C Tables 4.2.6.8 and 6.1.1.4'
H H 0.0000 0.0000 'International Tables Vol C Tables 4.2.6.8 and 6.1.1.4'
Cl Cl 0.1484 0.1585 'International Tables Vol C Tables 4.2.6.8 and 6.1.1.4'
F F 0.0171 0.0103 'International Tables Vol C Tables 4.2.6.8 and 6.1.1.4'
Ir Ir -1.4442 7.9887 'International Tables Vol C Tables 4.2.6.8 and 6.1.1.4'
N N 0.0061 0.0033 'International Tables Vol C Tables 4.2.6.8 and 6.1.1.4'
P P 0.1023 0.0942 'International Tables Vol C Tables 4.2.6.8 and 6.1.1.4'

loop_
_geom_angle_atom_site_label_1
_geom_angle_atom_site_label_2
_geom_angle_atom_site_label_3
_geom_angle
C23 Ir1 C34 89.2(2)
C23 Ir1 N4 80.8(2)
C34 Ir1 N4 93.3(2)
C23 Ir1 N3 96.1(2)
C34 Ir1 N3 80.3(2)
N4 Ir1 N3 172.91(19)
C23 Ir1 N1 95.38(19)
C34 Ir1 N1 174.80(18)
N4 Ir1 N1 89.96(18)
N3 Ir1 N1 96.71(18)
C23 Ir1 N2 171.50(19)
C34 Ir1 N2 99.30(19)
N4 Ir1 N2 99.26(18)
N3 Ir1 N2 84.74(17)
N1 Ir1 N2 76.13(17)
C5 N1 C1 118.1(5)
C5 N1 Ir1 125.0(4)
C1 N1 Ir1 116.9(3)
C7 N2 C11 118.4(5)
C7 N2 Ir1 116.1(3)
C11 N2 Ir1 124.6(4)
C28 N3 C24 119.6(5)
C28 N3 Ir1 124.7(4)
C24 N3 Ir1 115.5(4)
C17 N4 C13 118.5(6)
C17 N4 Ir1 125.3(4)
C13 N4 Ir1 116.1(4)
N1 C1 C2 121.4(5)
N1 C1 C7 114.7(5)
C2 C1 C7 123.9(5)
C1 C2 C3 120.0(5)
C1 C2 H2 120.0
C3 C2 H2 120.0
C2 C3 C4 118.3(5)
C2 C3 C6 122.1(5)
C4 C3 C6 119.7(6)
C5 C4 C3 119.0(5)
C5 C4 H4 120.5
C3 C4 H4 120.5
N1 C5 C4 123.0(5)
N1 C5 H5 118.5
C4 C5 H5 118.5
N5 C6 C3 177.4(8)
N2 C7 C8 121.9(5)
N2 C7 C1 115.2(4)
C8 C7 C1 122.8(5)
C7 C8 C9 117.2(5)
C7 C8 H8 121.4
C9 C8 H8 121.4
C10 C9 C8 121.0(5)
C10 C9 C12 121.1(6)
C8 C9 C12 117.8(6)
C9 C10 C11 118.8(6)
C9 C10 H10 120.6
C11 C10 H10 120.6
N2 C11 C10 122.6(6)
N2 C11 H11 118.7
C10 C11 H11 118.7
N6 C12 C9 176.5(7)
N4 C13 C14 120.5(6)
N4 C13 C18 114.1(5)
C14 C13 C18 125.3(6)
C13 C14 C15 120.2(7)
C13 C14 H14 119.9
C15 C14 H14 119.9
C16 C15 C14 118.5(7)
C16 C15 H15 120.7
C14 C15 H15 120.7
C15 C16 C17 119.7(7)
C15 C16 H16 120.1
C17 C16 H16 120.1
N4 C17 C16 122.4(6)
N4 C17 H17 118.8
C16 C17 H17 118.8
C19 C18 C23 120.8(6)
C19 C18 C13 124.0(6)
C23 C18 C13 115.1(5)
C20 C19 C18 120.3(6)
C20 C19 H19 119.8
C18 C19 H19 119.8
C19 C20 C21 119.6(6)
C19 C20 H20 120.2
C21 C20 H20 120.2
C20 C21 C22 120.7(7)
C20 C21 H21 119.6
C22 C21 H21 119.6
C21 C22 C23 121.5(6)
C21 C22 H22 119.3
C23 C22 H22 119.3
C22 C23 C18 117.0(5)
C22 C23 Ir1 128.7(4)
C18 C23 Ir1 113.9(4)
N3 C24 C25 118.8(6)
N3 C24 C29 114.0(5)
C25 C24 C29 127.2(6)
C26 C25 C24 121.2(7)
C26 C25 H25 119.4
C24 C25 H25 119.4
C27 C26 C25 118.4(7)
C27 C26 H26 120.8
C25 C26 H26 120.8
C26 C27 C28 120.1(6)
C26 C27 H27 119.9
C28 C27 H27 119.9
N3 C28 C27 121.9(6)
N3 C28 H28 119.1
C27 C28 H28 119.1
C30 C29 C34 122.7(6)
C30 C29 C24 122.2(7)
C34 C29 C24 115.2(5)
C31 C30 C29 117.9(8)
C31 C30 H30 121.1
C29 C30 H30 121.1
C32 C31 C30 121.5(7)
C32 C31 H31 119.2
C30 C31 H31 119.2
C31 C32 C33 120.1(7)
C31 C32 H32 119.9
C33 C32 H32 119.9
C32 C33 C34 120.7(8)
C32 C33 H33 119.6
C34 C33 H33 119.6
C29 C34 C33 117.0(6)
C29 C34 Ir1 114.8(4)
C33 C34 Ir1 128.2(5)
F1 P1 F5 92.5(5)
F1 P1 F2 176.0(6)
F5 P1 F2 91.5(6)
F1 P1 F6 89.7(4)
F5 P1 F6 92.3(4)
F2 P1 F6 90.0(4)
F1 P1 F3 88.0(5)
F5 P1 F3 179.3(4)
F2 P1 F3 88.0(6)
F6 P1 F3 88.2(3)
F1 P1 F4 92.7(4)
F5 P1 F4 90.8(3)
F2 P1 F4 87.3(4)
F6 P1 F4 176.0(4)
F3 P1 F4 88.7(3)
Cl2 C35 Cl1 103.8(13)
Cl2 C35 H35A 111.0
Cl1 C35 H35A 111.0
Cl2 C35 H35B 111.0
Cl1 C35 H35B 111.0
H35A C35 H35B 109.0

loop_
_geom_bond_atom_site_label_1
_geom_bond_atom_site_label_2
_geom_bond_distance
Ir1 C23 2.014(5)
Ir1 C34 2.018(6)
Ir1 N4 2.032(5)
Ir1 N3 2.055(5)
Ir1 N1 2.130(4)
Ir1 N2 2.150(4)
N1 C5 1.346(7)
N1 C1 1.364(7)
N2 C7 1.350(7)
N2 C11 1.354(7)
N3 C28 1.338(7)
N3 C24 1.370(7)
N4 C17 1.357(8)
N4 C13 1.361(7)
N5 C6 1.129(8)
N6 C12 1.132(8)
C1 C2 1.371(8)
C1 C7 1.489(7)
C2 C3 1.387(8)
C2 H2 0.9300
C3 C4 1.395(8)
C3 C6 1.426(9)
C4 C5 1.365(8)
C4 H4 0.9300
C5 H5 0.9300
C7 C8 1.390(7)
C8 C9 1.396(8)
C8 H8 0.9300
C9 C10 1.353(9)
C9 C12 1.475(9)
C10 C11 1.362(8)
C10 H10 0.9300
C11 H11 0.9300
C13 C14 1.376(9)
C13 C18 1.464(9)
C14 C15 1.400(11)
C14 H14 0.9300
C15 C16 1.359(11)
C15 H15 0.9300
C16 C17 1.370(10)
C16 H16 0.9300
C17 H17 0.9300
C18 C19 1.399(8)
C18 C23 1.419(8)
C19 C20 1.366(10)
C19 H19 0.9300
C20 C21 1.383(10)
C20 H20 0.9300
C21 C22 1.385(8)
C21 H21 0.9300
C22 C23 1.387(8)
C22 H22 0.9300
C24 C25 1.391(9)
C24 C29 1.468(8)
C25 C26 1.373(10)
C25 H25 0.9300
C26 C27 1.359(10)
C26 H26 0.9300
C27 C28 1.373(9)
C27 H27 0.9300
C28 H28 0.9300
C29 C30 1.391(9)
C29 C34 1.402(9)
C30 C31 1.384(11)
C30 H30 0.9300
C31 C32 1.376(12)
C31 H31 0.9300
C32 C33 1.384(11)
C32 H32 0.9300
C33 C34 1.410(8)
C33 H33 0.9300
P1 F1 1.514(7)
P1 F5 1.515(6)
P1 F2 1.547(8)
P1 F6 1.571(6)
P1 F3 1.573(6)
P1 F4 1.580(5)
C35 Cl2 1.71(4)
C35 H35A 0.9700
C35 H35B 0.9700

loop_
_geom_hbond_atom_site_label_D
_geom_hbond_atom_site_label_H
_geom_hbond_atom_site_label_A
_geom_hbond_distance_DH
_geom_hbond_distance_HA
_geom_hbond_distance_DA
_geom_hbond_angle_DHA
_geom_hbond_site_symmetry_A
C17 H17 N6 0.93 2.58 3.388(9) 146.2 3_656
